data_1100599
loop_
_publ_author_name
'Anfang, S.'
'Harms, K.'
'Weller, F.'
'Borgmeier, O.'
'Lueken, H.'
'Schilder, H.'
'Dehnicke, K.'

_publ_section_title
;
 Phosphaniminato-Komplexe Seltener Erden. Synthese und Kristallstrukturen
 von [M~2~(C~5~H~5~)~3~(NPPh~3~)~3~] &#x00B7; 3 C~7~H~8~ mit M = Y, Dy und Er.
 Magnetische Eigenschaften von
 [Dy~2~(C~5~H~5~)~3~(NPPh~3~)~3~] &#x00B7; 3 C~7~H~8~
;
_journal_coden_ASTM ZAACAB
_journal_issue 1
_journal_name_full
;
 Zeitschrift fuer Anorganische und Allgemeine Chemie
;
_journal_page_first 159
_journal_page_last 166
_journal_paper_doi 10.1002/(sici)1521-3749(199801)624:1<159::aid-zaac159>3.0.co;2-z
_journal_volume 624
_journal_year 1998
_chemical_formula_sum 'C90 H84 Er2 N3 P3'
_space_group_IT_number 61
_symmetry_cell_setting orthorhombic
_symmetry_Int_Tables_number 61
_symmetry_space_group_name_Hall '-P 2ac 2ab'
_symmetry_space_group_name_H-M 'P b c a'
_cell_angle_alpha 90
_cell_angle_beta 90
_cell_angle_gamma 90
_cell_formula_units_Z 8
_cell_length_a 27.333(7)
_cell_length_b 19.811(8)
_cell_length_c 28.511(8)
_cod_database_code 1100599

loop_
_symmetry_equiv_pos_site_id
_symmetry_equiv_pos_as_xyz
1 x,y,z
2 1/2+x,y,1/2-z
3 x,1/2-y,1/2+z
4 1/2-x,1/2+y,z
5 -x,-y,-z
6 -1/2-x,-y,-1/2+z
7 -x,-1/2+y,-1/2-z
8 -1/2+x,-1/2-y,-z

loop_
_atom_site_label
_atom_site_type_symbol
_atom_site_fract_x
_atom_site_fract_y
_atom_site_fract_z
Er1 Er 0.10610(2) 0.27347(3) 0.36532(2)
P1 P 0.12550(13) 0.4320(2) 0.42772(13)
N1 N 0.1191(3) 0.3702(4) 0.3972(4)
C1 C 0.1878(4) 0.4652(6) 0.4328(5)
Er2 Er 0.10709(2) 0.30575(2) 0.24728(2)
P2 P -0.00575(11) 0.2998(2) 0.30845(13)
N2 N 0.0515(3) 0.2936(4) 0.3065(3)
C2 C 0.2132(5) 0.4732(6) 0.3908(5)
H1 H 0.1982(5) 0.4611(6) 0.3624(5)
P3 P 0.21186(12) 0.2366(2) 0.30509(13)
N3 N 0.1575(3) 0.2621(5) 0.3027(3)
C3 C 0.2604(5) 0.4990(7) 0.3905(6)
H2 H 0.2769(5) 0.5070(7) 0.3621(6)
C4 C 0.2822(5) 0.5125(7) 0.4327(6)
H3 H 0.3143(5) 0.5297(7) 0.4335(6)
C5 C 0.2578(6) 0.5009(7) 0.4740(6)
H4 H 0.2739(6) 0.5087(7) 0.5026(6)
C6 C 0.2102(5) 0.4782(7) 0.4744(5)
H5 H 0.1935(5) 0.4718(7) 0.5028(5)
C7 C 0.0928(5) 0.5089(6) 0.4091(4)
C8 C 0.1029(5) 0.5708(6) 0.4273(5)
H6 H 0.1256(5) 0.5740(6) 0.4519(5)
C9 C 0.0812(6) 0.6287(7) 0.4112(6)
H7 H 0.0895(6) 0.6712(7) 0.4235(6)
C10 C 0.0464(6) 0.6221(7) 0.3757(6)
H8 H 0.0291(6) 0.6602(7) 0.3650(6)
C11 C 0.0376(5) 0.5613(7) 0.3568(5)
H9 H 0.0158(5) 0.5584(7) 0.3314(5)
C12 C 0.0589(4) 0.5036(6) 0.3730(4)
H10 H 0.0509(4) 0.4614(6) 0.3601(4)
C13 C 0.1065(5) 0.4188(6) 0.4886(4)
C14 C 0.1245(6) 0.3619(8) 0.5116(6)
H11 H 0.1475(6) 0.3341(8) 0.4965(6)
C15 C 0.1091(7) 0.3466(8) 0.5553(5)
H12 H 0.1210(7) 0.3072(8) 0.5697(5)
C16 C 0.0773(8) 0.3859(12) 0.5790(7)
H13 H 0.0675(8) 0.3752(12) 0.6097(7)
C17 C 0.0600(7) 0.4413(10) 0.5569(6)
H14 H 0.0379(7) 0.4696(10) 0.5728(6)
C18 C 0.0738(6) 0.4578(8) 0.5117(5)
H15 H 0.0604(6) 0.4961(8) 0.4970(5)
C19 C -0.0304(4) 0.3744(6) 0.2788(5)
C20 C -0.0502(4) 0.4284(6) 0.3035(5)
H16 H -0.0539(4) 0.4258(6) 0.3362(5)
C21 C -0.0643(5) 0.4858(7) 0.2798(7)
H17 H -0.0775(5) 0.5223(7) 0.2967(7)
C22 C -0.0594(5) 0.4909(9) 0.2321(7)
H18 H -0.0688(5) 0.5306(9) 0.2165(7)
C23 C -0.0403(5) 0.4363(8) 0.2070(6)
H19 H -0.0372(5) 0.4386(8) 0.1742(6)
C24 C -0.0264(5) 0.3806(7) 0.2304(6)
H20 H -0.0134(5) 0.3442(7) 0.2132(6)
C25 C -0.0379(4) 0.2307(6) 0.2830(5)
C26 C -0.0794(5) 0.2367(6) 0.2535(5)
H21 H -0.0914(5) 0.2797(6) 0.2456(5)
C27 C -0.1021(5) 0.1802(7) 0.2365(6)
H22 H -0.1301(5) 0.1858(7) 0.2179(6)
C28 C -0.0861(5) 0.1162(8) 0.2451(6)
H23 H -0.1018(5) 0.0785(8) 0.2318(6)
C29 C -0.0458(6) 0.1088(7) 0.2744(6)
H24 H -0.0341(6) 0.0656(7) 0.2821(6)
C30 C -0.0232(5) 0.1655(7) 0.2919(5)
H25 H 0.0042(5) 0.1593(7) 0.3113(5)
C31 C -0.0306(4) 0.3032(6) 0.3675(5)
C32 C -0.0057(5) 0.3382(6) 0.4024(5)
H26 H 0.0234(5) 0.3612(6) 0.3952(5)
C33 C -0.0236(6) 0.3394(8) 0.4473(5)
H27 H -0.0063(6) 0.3611(8) 0.4714(5)
C34 C -0.0682(7) 0.3074(10) 0.4565(7)
H28 H -0.0812(7) 0.3095(10) 0.4870(7)
C35 C -0.0934(6) 0.2737(9) 0.4230(7)
H29 H -0.1227(6) 0.2512(9) 0.4301(7)
C36 C -0.0750(5) 0.2732(7) 0.3788(6)
H30 H -0.0929(5) 0.2517(7) 0.3549(6)
C37 C 0.2208(4) 0.1514(6) 0.2839(5)
C38 C 0.1822(4) 0.1069(6) 0.2817(5)
H31 H 0.1510(4) 0.1213(6) 0.2915(5)
C39 C 0.1878(5) 0.0426(6) 0.2656(5)
H32 H 0.1609(5) 0.0131(6) 0.2650(5)
C40 C 0.2330(5) 0.0206(6) 0.2501(6)
H33 H 0.2363(5) -0.0235(6) 0.2383(6)
C41 C 0.2737(5) 0.0625(6) 0.2515(6)
H34 H 0.3047(5) 0.0468(6) 0.2424(6)
C42 C 0.2669(5) 0.1282(7) 0.2670(5)
H35 H 0.2934(5) 0.1584(7) 0.2662(5)
C43 C 0.2559(5) 0.2855(7) 0.2695(5)
C44 C 0.2508(6) 0.2832(8) 0.2219(6)
H36 H 0.2257(6) 0.2571(8) 0.2084(6)
C45 C 0.2823(6) 0.3192(8) 0.1933(6)
H37 H 0.2784(6) 0.3187(8) 0.1606(6)
C46 C 0.3202(6) 0.3561(7) 0.2141(7)
H38 H 0.3421(6) 0.3798(7) 0.1948(7)
C47 C 0.3260(6) 0.3588(8) 0.2610(7)
H39 H 0.3507(6) 0.3856(8) 0.2746(7)
C48 C 0.2945(5) 0.3207(6) 0.2888(5)
H40 H 0.2997(5) 0.3190(6) 0.3214(5)
C49 C 0.2384(4) 0.2371(6) 0.3635(5)
C50 C 0.2641(5) 0.1851(7) 0.3827(5)
H41 H 0.2681(5) 0.1450(7) 0.3655(5)
C51 C 0.2838(6) 0.1896(9) 0.4259(7)
H42 H 0.3005(6) 0.1526(9) 0.4389(7)
C52 C 0.2795(6) 0.2499(8) 0.4513(6)
H43 H 0.2951(6) 0.2545(8) 0.4805(6)
C53 C 0.2528(5) 0.3013(8) 0.4336(6)
H44 H 0.2481(5) 0.3407(8) 0.4513(6)
C54 C 0.2325(5) 0.2962(7) 0.3894(5)
H45 H 0.2147(5) 0.3325(7) 0.3769(5)
C55 C 0.0536(6) 0.1796(8) 0.4104(6)
H46 H 0.0194(6) 0.1827(8) 0.4081(6)
C56 C 0.0836(6) 0.1429(7) 0.3804(6)
H47 H 0.0735(6) 0.1178(7) 0.3541(6)
C57 C 0.1315(6) 0.1502(7) 0.3967(6)
H48 H 0.1596(6) 0.1304(7) 0.3836(6)
C58 C 0.1301(6) 0.1933(9) 0.4370(7)
H49 H 0.1568(6) 0.2073(9) 0.4554(7)
C59 C 0.0815(7) 0.2103(7) 0.4433(6)
H50 H 0.0696(7) 0.2389(7) 0.4670(6)
C60 C 0.0746(5) 0.2720(7) 0.1607(5)
H51 H 0.0601(5) 0.3068(7) 0.1431(5)
C61 C 0.0508(5) 0.2273(8) 0.1921(5)
H52 H 0.0171(5) 0.2275(8) 0.1985(5)
C62 C 0.0843(5) 0.1832(6) 0.2121(5)
H53 H 0.0777(5) 0.1495(6) 0.2344(5)
C63 C 0.1304(5) 0.1989(7) 0.1921(5)
H54 H 0.1600(5) 0.1765(7) 0.1983(5)
C64 C 0.1242(5) 0.2539(8) 0.1614(6)
H55 H 0.1492(5) 0.2750(8) 0.1442(6)
C65 C 0.1511(7) 0.4090(7) 0.2057(7)
H56 H 0.1707(7) 0.3995(7) 0.1794(7)
C66 C 0.1025(7) 0.4250(6) 0.2042(5)
H57 H 0.0831(7) 0.4280(6) 0.1771(5)
C67 C 0.0873(4) 0.4360(6) 0.2496(6)
H58 H 0.0553(4) 0.4472(6) 0.2587(6)
C68 C 0.1266(5) 0.4281(6) 0.2796(5)
H59 H 0.1264(5) 0.4344(6) 0.3123(5)
C69 C 0.1673(5) 0.4086(6) 0.2519(7)
H60 H 0.1989(5) 0.3977(6) 0.2626(7)
C70 C -0.0087(6) 0.3956(10) 0.0581(5)
C71 C -0.0321(9) 0.3352(7) 0.0693(6)
H61 H -0.0156(12) 0.2929(9) 0.0646(9)
C72 C -0.0794(9) 0.3362(9) 0.0874(7)
H62 H -0.0955(12) 0.2945(12) 0.0951(10)
C73 C -0.1033(6) 0.3975(13) 0.0942(6)
H63 H -0.1359(6) 0.3981(19) 0.1067(8)
C74 C -0.0799(7) 0.4578(9) 0.0830(6)
H64 H -0.0964(10) 0.5001(11) 0.0877(9)
C75 C -0.0326(7) 0.4569(7) 0.0649(5)
H65 H -0.0165(11) 0.4986(9) 0.0572(8)
C76 C 0.0415(6) 0.4040(18) 0.0519(8)
H66 H 0.0483(8) 0.4504(20) 0.0443(9)
H67 H 0.0583(6) 0.3918(20) 0.0802(9)
H68 H 0.0525(8) 0.3755(22) 0.0267(9)
C77 C 0.3621(5) 0.3962(6) 0.5780(5)
C78 C 0.3237(6) 0.3805(7) 0.5476(4)
H69 H 0.3270(9) 0.3881(10) 0.5144(4)
C79 C 0.2841(5) 0.3557(7) 0.5645(6)
H70 H 0.2610(7) 0.3438(10) 0.5405(7)
C80 C 0.2674(5) 0.3423(7) 0.6081(7)
H71 H 0.2356(6) 0.3257(10) 0.6168(10)
C81 C 0.3077(6) 0.3586(7) 0.6386(4)
H72 H 0.3023(9) 0.3518(10) 0.6715(5)
C82 C 0.3497(6) 0.3809(7) 0.6268(4)
H73 H 0.3739(7) 0.3879(10) 0.6507(6)
C83 C 0.4030(6) 0.4236(10) 0.5672(8)
H74 H 0.4046(8) 0.4298(12) 0.5338(9)
H75 H 0.4056(7) 0.4668(10) 0.5825(10)
H76 H 0.4294(5) 0.3950(12) 0.5772(10)
C84 C 0.2199(6) 0.4050(7) 0.0808(5)
C85 C 0.2543(8) 0.3601(6) 0.0622(5)
H77 H 0.2469(11) 0.3181(8) 0.0469(7)
C86 C 0.2997(7) 0.3852(9) 0.0692(5)
H78 H 0.3225(9) 0.3558(12) 0.0537(8)
C87 C 0.3251(5) 0.4344(11) 0.0891(7)
H79 H 0.3600(5) 0.4397(16) 0.0893(9)
C88 C 0.2879(7) 0.4803(8) 0.1112(5)
H80 H 0.2967(10) 0.5206(9) 0.1280(7)
C89 C 0.2413(6) 0.4603(6) 0.1055(4)
H81 H 0.2179(8) 0.4888(9) 0.1211(6)
C90 C 0.1734(6) 0.3960(13) 0.0716(8)
H82 H 0.1692(9) 0.3545(14) 0.0546(9)
H83 H 0.1554(6) 0.3938(15) 0.1005(9)
H84 H 0.1616(6) 0.4331(15) 0.0531(9)

loop_
_atom_type_symbol
_atom_type_radius_bond
C 0.68
H 0.23
Er 1.73
N 0.68
P 1.05
